data_7120578
loop_
_publ_author_name
'Zhang, Shumin'
'Yang, Qin'
'Guo, Lin'
'Zhang, Ying'
'Feng, Lingling'
'Zhou, Ling'
'Yang, Shengxiang'
'Yao, Qingshou'
'Pescitelli, Gennaro'
'Zeping, Xie'

_publ_section_title
;
 Isolation, Structure Elucidation and Racemization of (+)- and
 (&#x2212;)-Pratensilins A--C, Unprecedented Spiro Indolinone-naphthofuran
 Alkaloids from a Marine Streptomyces sp.
;
_journal_name_full 'Chem. Commun.'
_journal_paper_doi 10.1039/C7CC04983H
_journal_year 2017
_chemical_formula_moiety 'C20 H15 N O4, 0.5(H2 O)'
_chemical_formula_sum 'C20 H16 N O4.5'
_chemical_formula_weight 342.34
_chemical_name_systematic Lactamycin
_chemical_properties_physical 'protic solvent'
_space_group_IT_number 2
_symmetry_cell_setting triclinic
_symmetry_space_group_name_Hall '-P 1'
_symmetry_space_group_name_H-M 'P -1'
_atom_sites_solution_hydrogens geom
_atom_sites_solution_primary direct
_atom_sites_solution_secondary difmap
_audit_creation_method SHELXL-97
_audit_update_record
;
2016-04-15 deposited with the CCDC.
2017-08-18 downloaded from the CCDC.
;
_cell_angle_alpha 94.1390(10)
_cell_angle_beta 95.1400(10)
_cell_angle_gamma 109.6890(10)
_cell_formula_units_Z 4
_cell_length_a 8.5611(2)
_cell_length_b 11.5649(3)
_cell_length_c 17.2271(5)
_cell_measurement_reflns_used 9983
_cell_measurement_temperature 100(2)
_cell_measurement_theta_max 69.28
_cell_measurement_theta_min 2.59
_cell_volume 1589.89(7)
_computing_cell_refinement 'Bruker SAINT'
_computing_data_collection 'Bruker APEX2'
_computing_data_reduction 'Bruker SAINT'
_computing_molecular_graphics 'Bruker SHELXTL'
_computing_publication_material 'Bruker SHELXTL'
_computing_structure_refinement 'SHELXL-97 (Sheldrick, 2008)'
_computing_structure_solution 'SHELXS-97 (Sheldrick, 2008)'
_diffrn_ambient_temperature 100(2)
_diffrn_measured_fraction_theta_full 0.946
_diffrn_measured_fraction_theta_max 0.946
_diffrn_measurement_device_type 'Bruker APEX-II CCD'
_diffrn_measurement_method '\f and \w scans'
_diffrn_radiation_monochromator graphite
_diffrn_radiation_source 'fine-focus sealed tube'
_diffrn_radiation_type CuK\a
_diffrn_radiation_wavelength 1.54178
_diffrn_reflns_av_R_equivalents 0.0337
_diffrn_reflns_av_sigmaI/netI 0.0263
_diffrn_reflns_limit_h_max 10
_diffrn_reflns_limit_h_min -10
_diffrn_reflns_limit_k_max 13
_diffrn_reflns_limit_k_min -13
_diffrn_reflns_limit_l_max 19
_diffrn_reflns_limit_l_min -20
_diffrn_reflns_number 24293
_diffrn_reflns_theta_full 66.99
_diffrn_reflns_theta_max 66.99
_diffrn_reflns_theta_min 2.59
_exptl_absorpt_coefficient_mu 0.843
_exptl_absorpt_correction_T_max 0.9512
_exptl_absorpt_correction_T_min 0.8496
_exptl_absorpt_correction_type multi-scan
_exptl_absorpt_process_details sadabs
_exptl_crystal_colour colourless
_exptl_crystal_density_diffrn 1.430
_exptl_crystal_density_method 'not measured'
_exptl_crystal_description block
_exptl_crystal_F_000 716
_exptl_crystal_recrystallization_method 'Re-crystallisation from solvent'
_exptl_crystal_size_max 0.20
_exptl_crystal_size_mid 0.15
_exptl_crystal_size_min 0.06
_refine_diff_density_max 0.268
_refine_diff_density_min -0.250
_refine_diff_density_rms 0.049
_refine_ls_extinction_method none
_refine_ls_goodness_of_fit_ref 1.020
_refine_ls_hydrogen_treatment mixed
_refine_ls_matrix_type full
_refine_ls_number_parameters 472
_refine_ls_number_reflns 5373
_refine_ls_number_restraints 3
_refine_ls_restrained_S_all 1.021
_refine_ls_R_factor_all 0.0384
_refine_ls_R_factor_gt 0.0366
_refine_ls_shift/su_max 0.000
_refine_ls_shift/su_mean 0.000
_refine_ls_structure_factor_coef Fsqd
_refine_ls_weighting_details 'calc w=1/[\s^2^(Fo^2^)+(0.0523P)^2^+0.6307P] where P=(Fo^2^+2Fc^2^)/3'
_refine_ls_weighting_scheme calc
_refine_ls_wR_factor_gt 0.0943
_refine_ls_wR_factor_ref 0.0961
_reflns_number_gt 5060
_reflns_number_total 5373
_reflns_threshold_expression >2sigma(I)
_cod_data_source_file c7cc04983h2.cif
_cod_data_source_block cu_xzp_r714_0m
_cod_depositor_comments
;
The following automatic conversions were performed:

'_symmetry_cell_setting' value 'Triclinic' changed to 'triclinic'
according to
/home/data/users/saulius/crontab/automatic-downloads/rss-feeds/RSC/lib/dictionaries/cif_core.dic
dictionary named 'cif_core.dic' version 2.4.2 from 2011-04-26.

Automatic conversion script
Id: cif_fix_values 4973 2017-02-22 13:04:09Z antanas 

2017-11-17
Z value and formula fixed to values more according to usual
chemical conventions.                 miguel
;
_cod_original_formula_sum 'C40 H32 N2 O9'
_cod_original_formula_weight 684.68
_cod_original_formula_moiety '2(C20 H15 N O4), H2 O'
_cod_original_formula_units_Z 2
_cod_database_code 7120578
_solvent_exptl_crystal_recrystallization_method 'MeOH and CH2Cl2'

loop_
_symmetry_equiv_pos_as_xyz
'x, y, z'
'-x, -y, -z'

loop_
_atom_site_label
_atom_site_type_symbol
_atom_site_fract_x
_atom_site_fract_y
_atom_site_fract_z
_atom_site_U_iso_or_equiv
_atom_site_adp_type
_atom_site_occupancy
_atom_site_symmetry_multiplicity
_atom_site_calc_flag
_atom_site_refinement_flags
O1S O 0.04637(12) 0.17226(9) 0.40689(6) 0.0254(2) Uani 1 1 d D
H1SA H -0.0550(12) 0.1496(15) 0.3907(10) 0.038 Uiso 1 1 d D
H1SB H 0.074(2) 0.2460(9) 0.4260(10) 0.038 Uiso 1 1 d D
O12 O 1.34291(12) 0.67322(9) 0.53708(6) 0.0277(2) Uani 1 1 d .
O1 O 0.99851(11) 0.54275(8) 0.23838(5) 0.0243(2) Uani 1 1 d .
O11 O 1.12562(11) 0.42553(8) 0.46426(5) 0.0231(2) Uani 1 1 d .
O7 O 0.63772(12) 0.56564(9) 0.41800(5) 0.0268(2) Uani 1 1 d .
H7 H 0.7197 0.5531 0.4416 0.040 Uiso 1 1 calc R
O22 O 0.72776(12) -0.03496(9) 0.36412(6) 0.0279(2) Uani 1 1 d .
O25 O 0.44673(12) 0.06905(9) 0.07920(5) 0.0256(2) Uani 1 1 d .
O33 O 0.76598(11) 0.20766(8) 0.31158(6) 0.0244(2) Uani 1 1 d .
O35 O 0.21525(12) 0.11601(9) 0.29546(5) 0.0255(2) Uani 1 1 d .
H35 H 0.1532 0.1368 0.3244 0.038 Uiso 1 1 calc R
N10 N 0.96601(14) 0.45357(10) 0.35838(6) 0.0215(2) Uani 1 1 d .
H10 H 0.9091 0.3748 0.3443 0.026 Uiso 1 1 calc R
N2 N 0.57041(13) 0.17901(10) 0.20459(7) 0.0221(2) Uani 1 1 d .
H2A H 0.6045 0.2555 0.1926 0.027 Uiso 1 1 calc R
C17 C 1.49563(18) 0.75307(14) 0.58085(8) 0.0296(3) Uani 1 1 d .
H17A H 1.5848 0.7717 0.5468 0.044 Uiso 1 1 calc R
H17B H 1.5253 0.7123 0.6249 0.044 Uiso 1 1 calc R
H17C H 1.4816 0.8300 0.6009 0.044 Uiso 1 1 calc R
C12 C 1.27071(16) 0.71752(12) 0.47886(8) 0.0224(3) Uani 1 1 d .
C11A C 1.14748(16) 0.63014(12) 0.42563(8) 0.0206(3) Uani 1 1 d .
C15A C 1.06187(16) 0.66581(12) 0.36502(8) 0.0213(3) Uani 1 1 d .
C9 C 0.94078(16) 0.55051(12) 0.31645(8) 0.0214(3) Uani 1 1 d .
C1 C 0.86064(17) 0.50200(12) 0.18271(8) 0.0227(3) Uani 1 1 d .
C2 C 0.85262(18) 0.46906(12) 0.10448(8) 0.0259(3) Uani 1 1 d .
H2 H 0.9503 0.4724 0.0811 0.031 Uiso 1 1 calc R
C3 C 0.69257(19) 0.42930(13) 0.05877(8) 0.0273(3) Uani 1 1 d .
C16 C 0.6833(2) 0.38993(16) -0.02738(9) 0.0372(4) Uani 1 1 d .
H16A H 0.5667 0.3620 -0.0513 0.056 Uiso 1 1 calc R
H16B H 0.7273 0.3222 -0.0339 0.056 Uiso 1 1 calc R
H16C H 0.7500 0.4600 -0.0529 0.056 Uiso 1 1 calc R
C13 C 1.30439(17) 0.84171(12) 0.46832(8) 0.0258(3) Uani 1 1 d .
H13 H 1.3868 0.9038 0.5037 0.031 Uiso 1 1 calc R
C14 C 1.21897(17) 0.87552(12) 0.40684(8) 0.0264(3) Uani 1 1 d .
H14 H 1.2449 0.9607 0.4008 0.032 Uiso 1 1 calc R
C15 C 1.09634(17) 0.78830(12) 0.35368(8) 0.0243(3) Uani 1 1 d .
H15 H 1.0390 0.8122 0.3115 0.029 Uiso 1 1 calc R
C11 C 1.08378(16) 0.49353(12) 0.42089(8) 0.0202(3) Uani 1 1 d .
C8 C 0.75615(16) 0.53265(11) 0.29758(8) 0.0218(3) Uani 1 1 d .
C8A C 0.71657(17) 0.49765(11) 0.21658(8) 0.0216(3) Uani 1 1 d .
C4 C 0.55024(18) 0.42480(12) 0.09187(8) 0.0260(3) Uani 1 1 d .
H4 H 0.4455 0.3979 0.0599 0.031 Uiso 1 1 calc R
C4A C 0.55843(17) 0.46013(11) 0.17362(8) 0.0231(3) Uani 1 1 d .
C5 C 0.42759(17) 0.45910(12) 0.21909(8) 0.0245(3) Uani 1 1 d .
H5 H 0.3157 0.4344 0.1946 0.029 Uiso 1 1 calc R
C6 C 0.46300(17) 0.49395(12) 0.29850(8) 0.0244(3) Uani 1 1 d .
H6 H 0.3730 0.4929 0.3273 0.029 Uiso 1 1 calc R
C7 C 0.62692(17) 0.53168(11) 0.34031(8) 0.0224(3) Uani 1 1 d .
C21 C 0.7627(2) -0.12211(15) 0.41131(10) 0.0359(4) Uani 1 1 d .
H21A H 0.6637 -0.1650 0.4362 0.054 Uiso 1 1 calc R
H21B H 0.8564 -0.0787 0.4518 0.054 Uiso 1 1 calc R
H21C H 0.7920 -0.1824 0.3782 0.054 Uiso 1 1 calc R
C22 C 0.59814(16) -0.07890(12) 0.30598(8) 0.0217(3) Uani 1 1 d .
C23 C 0.56373(16) 0.00639(12) 0.26037(8) 0.0198(3) Uani 1 1 d .
C24 C 0.43254(16) -0.02975(12) 0.20053(8) 0.0205(3) Uani 1 1 d .
C25 C 0.42519(16) 0.08246(12) 0.16226(8) 0.0217(3) Uani 1 1 d .
C26 C 0.33031(16) 0.10649(12) 0.03664(8) 0.0225(3) Uani 1 1 d .
C27 C 0.31220(17) 0.11920(12) -0.04105(8) 0.0248(3) Uani 1 1 d .
H27 H 0.3828 0.0998 -0.0754 0.030 Uiso 1 1 calc R
C28 C 0.18221(17) 0.16314(12) -0.06907(8) 0.0253(3) Uani 1 1 d .
C29 C 0.16412(19) 0.18131(14) -0.15501(8) 0.0307(3) Uani 1 1 d .
H29A H 0.0742 0.2146 -0.1660 0.046 Uiso 1 1 calc R
H29B H 0.1372 0.1018 -0.1868 0.046 Uiso 1 1 calc R
H29C H 0.2693 0.2393 -0.1679 0.046 Uiso 1 1 calc R
C30 C 0.33114(17) -0.15159(12) 0.18264(8) 0.0241(3) Uani 1 1 d .
H30 H 0.2410 -0.1762 0.1415 0.029 Uiso 1 1 calc R
C31 C 0.36676(17) -0.23698(12) 0.22754(9) 0.0268(3) Uani 1 1 d .
H31 H 0.2998 -0.3218 0.2162 0.032 Uiso 1 1 calc R
C32 C 0.49671(17) -0.20238(12) 0.28820(8) 0.0251(3) Uani 1 1 d .
H32 H 0.5167 -0.2632 0.3178 0.030 Uiso 1 1 calc R
C33 C 0.64880(15) 0.14119(12) 0.26402(8) 0.0202(3) Uani 1 1 d .
C34 C 0.26752(16) 0.11418(12) 0.16281(8) 0.0213(3) Uani 1 1 d .
C35 C 0.17584(16) 0.13470(12) 0.22037(8) 0.0216(3) Uani 1 1 d .
C36 C 0.04123(17) 0.17520(12) 0.19748(8) 0.0244(3) Uani 1 1 d .
H36 H -0.0238 0.1900 0.2364 0.029 Uiso 1 1 calc R
C37 C 0.00032(17) 0.19416(13) 0.12113(8) 0.0253(3) Uani 1 1 d .
H37 H -0.0913 0.2212 0.1089 0.030 Uiso 1 1 calc R
C38 C 0.09354(17) 0.17364(12) 0.06098(8) 0.0235(3) Uani 1 1 d .
C39 C 0.22317(16) 0.13261(12) 0.08630(8) 0.0217(3) Uani 1 1 d .
C40 C 0.07727(17) 0.18957(13) -0.02023(8) 0.0258(3) Uani 1 1 d .
H40 H -0.0073 0.2189 -0.0409 0.031 Uiso 1 1 calc R

loop_
_atom_site_aniso_label
_atom_site_aniso_U_11
_atom_site_aniso_U_22
_atom_site_aniso_U_33
_atom_site_aniso_U_23
_atom_site_aniso_U_13
_atom_site_aniso_U_12
O1S 0.0254(5) 0.0256(5) 0.0246(5) -0.0045(4) -0.0001(4) 0.0104(4)
O12 0.0286(5) 0.0234(5) 0.0237(5) -0.0019(4) -0.0046(4) 0.0022(4)
O1 0.0224(5) 0.0267(5) 0.0202(5) -0.0022(4) 0.0027(4) 0.0048(4)
O11 0.0251(5) 0.0214(5) 0.0218(5) 0.0000(4) 0.0017(4) 0.0076(4)
O7 0.0285(5) 0.0319(5) 0.0217(5) -0.0006(4) 0.0035(4) 0.0134(4)
O22 0.0317(5) 0.0262(5) 0.0261(5) 0.0025(4) -0.0041(4) 0.0124(4)
O25 0.0274(5) 0.0345(5) 0.0205(5) 0.0022(4) 0.0047(4) 0.0177(4)
O33 0.0205(5) 0.0202(5) 0.0300(5) -0.0042(4) -0.0010(4) 0.0062(4)
O35 0.0274(5) 0.0335(5) 0.0189(5) -0.0006(4) 0.0024(4) 0.0156(4)
N10 0.0227(5) 0.0165(5) 0.0221(6) -0.0018(4) 0.0004(5) 0.0040(4)
N2 0.0212(5) 0.0171(5) 0.0279(6) 0.0028(4) 0.0022(5) 0.0066(4)
C17 0.0236(7) 0.0338(8) 0.0231(7) -0.0009(6) -0.0015(6) 0.0013(6)
C12 0.0216(6) 0.0240(7) 0.0193(6) -0.0021(5) 0.0041(5) 0.0056(5)
C11A 0.0196(6) 0.0210(6) 0.0197(6) -0.0008(5) 0.0057(5) 0.0049(5)
C15A 0.0192(6) 0.0221(6) 0.0208(7) -0.0010(5) 0.0049(5) 0.0049(5)
C9 0.0238(7) 0.0201(6) 0.0193(6) 0.0001(5) 0.0045(5) 0.0062(5)
C1 0.0253(7) 0.0174(6) 0.0231(7) 0.0006(5) 0.0003(6) 0.0055(5)
C2 0.0295(7) 0.0240(7) 0.0241(7) 0.0003(6) 0.0049(6) 0.0093(6)
C3 0.0362(8) 0.0227(7) 0.0225(7) 0.0006(6) -0.0001(6) 0.0108(6)
C16 0.0423(9) 0.0464(9) 0.0244(8) -0.0046(7) -0.0011(7) 0.0203(7)
C13 0.0253(7) 0.0215(7) 0.0254(7) -0.0048(5) 0.0041(6) 0.0023(5)
C14 0.0288(7) 0.0192(6) 0.0295(7) -0.0001(6) 0.0079(6) 0.0053(5)
C15 0.0247(7) 0.0228(7) 0.0248(7) 0.0014(5) 0.0048(6) 0.0072(5)
C11 0.0192(6) 0.0215(6) 0.0195(6) -0.0015(5) 0.0058(5) 0.0063(5)
C8 0.0240(7) 0.0159(6) 0.0238(7) 0.0011(5) 0.0009(5) 0.0055(5)
C8A 0.0257(7) 0.0145(6) 0.0234(7) 0.0013(5) 0.0014(5) 0.0060(5)
C4 0.0303(7) 0.0207(6) 0.0249(7) -0.0007(5) -0.0043(6) 0.0088(6)
C4A 0.0274(7) 0.0149(6) 0.0258(7) 0.0018(5) -0.0009(6) 0.0069(5)
C5 0.0238(7) 0.0179(6) 0.0307(7) 0.0024(5) -0.0011(6) 0.0070(5)
C6 0.0240(7) 0.0201(6) 0.0303(7) 0.0036(5) 0.0049(6) 0.0086(5)
C7 0.0274(7) 0.0163(6) 0.0232(7) 0.0013(5) 0.0034(6) 0.0075(5)
C21 0.0358(8) 0.0419(9) 0.0360(9) 0.0147(7) 0.0031(7) 0.0196(7)
C22 0.0227(6) 0.0227(6) 0.0216(7) -0.0001(5) 0.0052(5) 0.0103(5)
C23 0.0200(6) 0.0194(6) 0.0207(6) -0.0012(5) 0.0046(5) 0.0080(5)
C24 0.0203(6) 0.0228(6) 0.0200(6) -0.0017(5) 0.0051(5) 0.0094(5)
C25 0.0222(6) 0.0235(6) 0.0194(6) -0.0006(5) 0.0032(5) 0.0085(5)
C26 0.0218(6) 0.0217(6) 0.0244(7) -0.0003(5) 0.0026(5) 0.0086(5)
C27 0.0268(7) 0.0244(7) 0.0234(7) -0.0006(5) 0.0055(6) 0.0091(5)
C28 0.0273(7) 0.0235(7) 0.0229(7) 0.0008(5) 0.0018(6) 0.0064(5)
C29 0.0346(8) 0.0355(8) 0.0237(7) 0.0042(6) 0.0038(6) 0.0141(6)
C30 0.0209(6) 0.0235(7) 0.0256(7) -0.0054(5) 0.0028(5) 0.0063(5)
C31 0.0245(7) 0.0187(6) 0.0358(8) -0.0025(6) 0.0089(6) 0.0053(5)
C32 0.0275(7) 0.0203(6) 0.0303(7) 0.0042(6) 0.0096(6) 0.0104(5)
C33 0.0177(6) 0.0206(6) 0.0234(7) -0.0018(5) 0.0038(5) 0.0085(5)
C34 0.0205(6) 0.0192(6) 0.0234(7) -0.0015(5) 0.0001(5) 0.0073(5)
C35 0.0219(6) 0.0202(6) 0.0206(7) -0.0018(5) 0.0005(5) 0.0060(5)
C36 0.0233(7) 0.0261(7) 0.0246(7) -0.0014(6) 0.0046(6) 0.0101(5)
C37 0.0224(7) 0.0276(7) 0.0285(7) 0.0015(6) 0.0022(6) 0.0126(5)
C38 0.0225(6) 0.0224(6) 0.0250(7) 0.0001(5) 0.0008(5) 0.0082(5)
C39 0.0212(6) 0.0194(6) 0.0233(7) -0.0007(5) 0.0013(5) 0.0063(5)
C40 0.0249(7) 0.0279(7) 0.0256(7) 0.0027(6) -0.0005(6) 0.0114(6)

loop_
_atom_type_symbol
_atom_type_description
_atom_type_scat_dispersion_real
_atom_type_scat_dispersion_imag
_atom_type_scat_source
C C 0.0181 0.0091 'International Tables Vol C Tables 4.2.6.8 and 6.1.1.4'
H H 0.0000 0.0000 'International Tables Vol C Tables 4.2.6.8 and 6.1.1.4'
N N 0.0311 0.0180 'International Tables Vol C Tables 4.2.6.8 and 6.1.1.4'
O O 0.0492 0.0322 'International Tables Vol C Tables 4.2.6.8 and 6.1.1.4'

loop_
_geom_angle_atom_site_label_1
_geom_angle_atom_site_label_2
_geom_angle_atom_site_label_3
_geom_angle
H1SA O1S H1SB 106.3(15)
C12 O12 C17 118.68(11)
C1 O1 C9 108.31(9)
C7 O7 H7 109.5
C22 O22 C21 117.49(11)
C26 O25 C25 108.39(9)
C35 O35 H35 109.5
C11 N10 C9 114.42(11)
C11 N10 H10 122.8
C9 N10 H10 122.8
C33 N2 C25 114.22(11)
C33 N2 H2A 122.9
C25 N2 H2A 122.9
O12 C17 H17A 109.5
O12 C17 H17B 109.5
H17A C17 H17B 109.5
O12 C17 H17C 109.5
H17A C17 H17C 109.5
H17B C17 H17C 109.5
O12 C12 C13 126.26(12)
O12 C12 C11A 116.46(12)
C13 C12 C11A 117.25(13)
C15A C11A C12 121.18(12)
C15A C11A C11 108.56(11)
C12 C11A C11 130.26(12)
C15 C15A C11A 121.79(12)
C15 C15A C9 129.58(13)
C11A C15A C9 108.56(11)
N10 C9 O1 108.61(10)
N10 C9 C15A 102.06(10)
O1 C9 C15A 108.16(10)
N10 C9 C8 112.29(11)
O1 C9 C8 103.76(10)
C15A C9 C8 121.56(11)
C2 C1 O1 128.61(12)
C2 C1 C8A 120.80(13)
O1 C1 C8A 110.58(11)
C1 C2 C3 117.79(13)
C1 C2 H2 121.1
C3 C2 H2 121.1
C4 C3 C2 121.62(13)
C4 C3 C16 120.65(13)
C2 C3 C16 117.71(13)
C3 C16 H16A 109.5
C3 C16 H16B 109.5
H16A C16 H16B 109.5
C3 C16 H16C 109.5
H16A C16 H16C 109.5
H16B C16 H16C 109.5
C14 C13 C12 120.75(13)
C14 C13 H13 119.6
C12 C13 H13 119.6
C13 C14 C15 121.96(13)
C13 C14 H14 119.0
C15 C14 H14 119.0
C15A C15 C14 117.06(13)
C15A C15 H15 121.5
C14 C15 H15 121.5
O11 C11 N10 124.70(12)
O11 C11 C11A 128.95(12)
N10 C11 C11A 106.35(11)
C7 C8 C8A 117.56(12)
C7 C8 C9 135.91(12)
C8A C8 C9 106.18(11)
C4A C8A C1 122.94(12)
C4A C8A C8 126.93(13)
C1 C8A C8 110.11(12)
C3 C4 C4A 120.72(13)
C3 C4 H4 119.6
C4A C4 H4 119.6
C8A C4A C5 114.35(12)
C8A C4A C4 116.12(12)
C5 C4A C4 129.49(13)
C6 C5 C4A 119.95(13)
C6 C5 H5 120.0
C4A C5 H5 120.0
C5 C6 C7 123.93(13)
C5 C6 H6 118.0
C7 C6 H6 118.0
O7 C7 C8 127.31(12)
O7 C7 C6 115.40(12)
C8 C7 C6 117.27(12)
O22 C21 H21A 109.5
O22 C21 H21B 109.5
H21A C21 H21B 109.5
O22 C21 H21C 109.5
H21A C21 H21C 109.5
H21B C21 H21C 109.5
O22 C22 C32 125.25(12)
O22 C22 C23 117.36(12)
C32 C22 C23 117.40(12)
C24 C23 C22 121.38(12)
C24 C23 C33 108.58(11)
C22 C23 C33 130.04(12)
C30 C24 C23 121.67(13)
C30 C24 C25 128.96(12)
C23 C24 C25 109.37(11)
N2 C25 O25 109.84(10)
N2 C25 C34 112.48(10)
O25 C25 C34 104.32(10)
N2 C25 C24 101.34(10)
O25 C25 C24 110.50(10)
C34 C25 C24 118.37(11)
C27 C26 O25 129.24(12)
C27 C26 C39 120.91(12)
O25 C26 C39 109.85(11)
C26 C27 C28 117.21(12)
C26 C27 H27 121.4
C28 C27 H27 121.4
C40 C28 C27 121.96(13)
C40 C28 C29 120.34(13)
C27 C28 C29 117.70(12)
C28 C29 H29A 109.5
C28 C29 H29B 109.5
H29A C29 H29B 109.5
C28 C29 H29C 109.5
H29A C29 H29C 109.5
H29B C29 H29C 109.5
C24 C30 C31 116.96(13)
C24 C30 H30 121.5
C31 C30 H30 121.5
C32 C31 C30 122.19(12)
C32 C31 H31 118.9
C30 C31 H31 118.9
C31 C32 C22 120.39(13)
C31 C32 H32 119.8
C22 C32 H32 119.8
O33 C33 N2 126.02(12)
O33 C33 C23 127.75(12)
N2 C33 C23 106.23(11)
C35 C34 C39 118.92(12)
C35 C34 C25 134.40(12)
C39 C34 C25 106.50(11)
O35 C35 C34 120.14(12)
O35 C35 C36 122.73(12)
C34 C35 C36 117.13(12)
C37 C36 C35 122.99(12)
C37 C36 H36 118.5
C35 C36 H36 118.5
C36 C37 C38 120.69(12)
C36 C37 H37 119.7
C38 C37 H37 119.7
C39 C38 C37 114.09(12)
C39 C38 C40 115.40(12)
C37 C38 C40 130.50(13)
C34 C39 C38 126.16(12)
C34 C39 C26 110.29(12)
C38 C39 C26 123.54(12)
C28 C40 C38 120.95(13)
C28 C40 H40 119.5
C38 C40 H40 119.5

loop_
_geom_bond_atom_site_label_1
_geom_bond_atom_site_label_2
_geom_bond_distance
O1S H1SA 0.832(9)
O1S H1SB 0.837(9)
O12 C12 1.3516(17)
O12 C17 1.4283(16)
O1 C1 1.3756(16)
O1 C9 1.4808(16)
O11 C11 1.2375(16)
O7 C7 1.3533(16)
O7 H7 0.8400
O22 C22 1.3565(16)
O22 C21 1.4298(17)
O25 C26 1.3871(16)
O25 C25 1.4627(16)
O33 C33 1.2292(16)
O35 C35 1.3583(16)
O35 H35 0.8400
N10 C11 1.3452(17)
N10 C9 1.4413(17)
N10 H10 0.8800
N2 C33 1.3526(17)
N2 C25 1.4521(17)
N2 H2A 0.8800
C17 H17A 0.9800
C17 H17B 0.9800
C17 H17C 0.9800
C12 C13 1.395(2)
C12 C11A 1.3964(18)
C11A C15A 1.3879(19)
C11A C11 1.4808(18)
C15A C15 1.3787(19)
C15A C9 1.5181(18)
C9 C8 1.5248(18)
C1 C2 1.3630(19)
C1 C8A 1.3985(19)
C2 C3 1.428(2)
C2 H2 0.9500
C3 C4 1.378(2)
C3 C16 1.508(2)
C16 H16A 0.9800
C16 H16B 0.9800
C16 H16C 0.9800
C13 C14 1.387(2)
C13 H13 0.9500
C14 C15 1.392(2)
C14 H14 0.9500
C15 H15 0.9500
C8 C7 1.3801(19)
C8 C8A 1.4025(19)
C8A C4A 1.3954(19)
C4 C4A 1.4265(19)
C4 H4 0.9500
C4A C5 1.421(2)
C5 C6 1.375(2)
C5 H5 0.9500
C6 C7 1.4282(19)
C6 H6 0.9500
C21 H21A 0.9800
C21 H21B 0.9800
C21 H21C 0.9800
C22 C32 1.3931(19)
C22 C23 1.3939(19)
C23 C24 1.3831(18)
C23 C33 1.4755(18)
C24 C30 1.3781(19)
C24 C25 1.5145(18)
C25 C34 1.5139(18)
C26 C27 1.358(2)
C26 C39 1.3980(18)
C27 C28 1.4318(19)
C27 H27 0.9500
C28 C40 1.375(2)
C28 C29 1.5120(19)
C29 H29A 0.9800
C29 H29B 0.9800
C29 H29C 0.9800
C30 C31 1.392(2)
C30 H30 0.9500
C31 C32 1.386(2)
C31 H31 0.9500
C32 H32 0.9500
C34 C35 1.3735(19)
C34 C39 1.3901(19)
C35 C36 1.4185(19)
C36 C37 1.383(2)
C36 H36 0.9500
C37 C38 1.4168(19)
C37 H37 0.9500
C38 C39 1.3946(19)
C38 C40 1.425(2)
C40 H40 0.9500

loop_
_geom_hbond_atom_site_label_D
_geom_hbond_atom_site_label_H
_geom_hbond_atom_site_label_A
_geom_hbond_distance_DH
_geom_hbond_distance_HA
_geom_hbond_distance_DA
_geom_hbond_angle_DHA
_geom_hbond_site_symmetry_A
N10 H10 O33 0.88 1.92 2.7947(14) 174.4 .
O35 H35 O1S 0.84 1.85 2.6739(13) 166.3 .
O7 H7 O12 0.84 2.55 2.9752(14) 112.6 2_766
O7 H7 O11 0.84 1.94 2.7063(13) 150.3 2_766
O1S H1SB O11 0.837(9) 2.018(10) 2.8530(13) 174.7(17) 1_455
O1S H1SA O22 0.832(9) 2.293(13) 2.9507(14) 136.3(15) 1_455
O1S H1SA O33 0.832(9) 2.260(14) 2.9460(13) 139.9(16) 1_455

loop_
_geom_torsion_atom_site_label_1
_geom_torsion_atom_site_label_2
_geom_torsion_atom_site_label_3
_geom_torsion_atom_site_label_4
_geom_torsion
C17 O12 C12 C13 -17.4(2)
C17 O12 C12 C11A 164.49(12)
O12 C12 C11A C15A 178.05(12)
C13 C12 C11A C15A -0.26(19)
O12 C12 C11A C11 -1.7(2)
C13 C12 C11A C11 179.95(13)
C12 C11A C15A C15 1.2(2)
C11 C11A C15A C15 -178.95(12)
C12 C11A C15A C9 178.42(11)
C11 C11A C15A C9 -1.75(14)
C11 N10 C9 O1 112.20(12)
C11 N10 C9 C15A -1.89(14)
C11 N10 C9 C8 -133.64(12)
C1 O1 C9 N10 109.33(11)
C1 O1 C9 C15A -140.65(11)
C1 O1 C9 C8 -10.31(12)
C15 C15A C9 N10 179.07(13)
C11A C15A C9 N10 2.16(13)
C15 C15A C9 O1 64.66(17)
C11A C15A C9 O1 -112.26(12)
C15 C15A C9 C8 -55.0(2)
C11A C15A C9 C8 128.05(13)
C9 O1 C1 C2 -172.44(13)
C9 O1 C1 C8A 7.92(14)
O1 C1 C2 C3 179.92(12)
C8A C1 C2 C3 -0.5(2)
C1 C2 C3 C4 0.4(2)
C1 C2 C3 C16 -178.53(13)
O12 C12 C13 C14 -178.65(13)
C11A C12 C13 C14 -0.5(2)
C12 C13 C14 C15 0.4(2)
C11A C15A C15 C14 -1.3(2)
C9 C15A C15 C14 -177.87(12)
C13 C14 C15 C15A 0.5(2)
C9 N10 C11 O11 -179.32(12)
C9 N10 C11 C11A 0.92(15)
C15A C11A C11 O11 -179.17(13)
C12 C11A C11 O11 0.6(2)
C15A C11A C11 N10 0.59(14)
C12 C11A C11 N10 -179.60(13)
N10 C9 C8 C7 64.68(19)
O1 C9 C8 C7 -178.23(14)
C15A C9 C8 C7 -56.4(2)
N10 C9 C8 C8A -108.00(12)
O1 C9 C8 C8A 9.09(13)
C15A C9 C8 C8A 130.89(12)
C2 C1 C8A C4A 0.0(2)
O1 C1 C8A C4A 179.71(11)
C2 C1 C8A C8 178.51(12)
O1 C1 C8A C8 -1.81(15)
C7 C8 C8A C4A -0.7(2)
C9 C8 C8A C4A 173.56(12)
C7 C8 C8A C1 -179.11(11)
C9 C8 C8A C1 -4.85(14)
C2 C3 C4 C4A 0.0(2)
C16 C3 C4 C4A 178.98(13)
C1 C8A C4A C5 178.47(12)
C8 C8A C4A C5 0.25(19)
C1 C8A C4A C4 0.45(19)
C8 C8A C4A C4 -177.78(12)
C3 C4 C4A C8A -0.47(19)
C3 C4 C4A C5 -178.14(13)
C8A C4A C5 C6 0.32(18)
C4 C4A C5 C6 178.01(13)
C4A C5 C6 C7 -0.4(2)
C8A C8 C7 O7 -177.65(12)
C9 C8 C7 O7 10.3(2)
C8A C8 C7 C6 0.55(18)
C9 C8 C7 C6 -171.52(13)
C5 C6 C7 O7 178.39(12)
C5 C6 C7 C8 0.0(2)
C21 O22 C22 C32 -0.39(19)
C21 O22 C22 C23 179.62(12)
O22 C22 C23 C24 -179.08(11)
C32 C22 C23 C24 0.93(19)
O22 C22 C23 C33 0.9(2)
C32 C22 C23 C33 -179.07(12)
C22 C23 C24 C30 -0.7(2)
C33 C23 C24 C30 179.25(12)
C22 C23 C24 C25 179.45(11)
C33 C23 C24 C25 -0.55(14)
C33 N2 C25 O25 -122.04(11)
C33 N2 C25 C34 122.25(12)
C33 N2 C25 C24 -5.16(13)
C26 O25 C25 N2 -112.84(11)
C26 O25 C25 C34 7.93(13)
C26 O25 C25 C24 136.17(11)
C30 C24 C25 N2 -176.56(13)
C23 C24 C25 N2 3.22(13)
C30 C24 C25 O25 -60.17(17)
C23 C24 C25 O25 119.61(11)
C30 C24 C25 C34 59.97(18)
C23 C24 C25 C34 -120.25(12)
C25 O25 C26 C27 174.29(13)
C25 O25 C26 C39 -5.59(14)
O25 C26 C27 C28 -178.36(12)
C39 C26 C27 C28 1.5(2)
C26 C27 C28 C40 -1.1(2)
C26 C27 C28 C29 178.22(12)
C23 C24 C30 C31 -0.06(19)
C25 C24 C30 C31 179.70(12)
C24 C30 C31 C32 0.7(2)
C30 C31 C32 C22 -0.5(2)
O22 C22 C32 C31 179.68(12)
C23 C22 C32 C31 -0.33(19)
C25 N2 C33 O33 -174.15(12)
C25 N2 C33 C23 5.02(14)
C24 C23 C33 O33 176.53(12)
C22 C23 C33 O33 -3.5(2)
C24 C23 C33 N2 -2.61(14)
C22 C23 C33 N2 177.39(13)
N2 C25 C34 C35 -63.4(2)
O25 C25 C34 C35 177.63(14)
C24 C25 C34 C35 54.4(2)
N2 C25 C34 C39 111.51(12)
O25 C25 C34 C39 -7.48(13)
C24 C25 C34 C39 -130.76(12)
C39 C34 C35 O35 179.23(11)
C25 C34 C35 O35 -6.4(2)
C39 C34 C35 C36 -0.67(18)
C25 C34 C35 C36 173.73(14)
O35 C35 C36 C37 -179.87(12)
C34 C35 C36 C37 0.0(2)
C35 C36 C37 C38 -0.1(2)
C36 C37 C38 C39 0.79(19)
C36 C37 C38 C40 -178.34(14)
C35 C34 C39 C38 1.5(2)
C25 C34 C39 C38 -174.29(12)
C35 C34 C39 C26 -179.72(12)
C25 C34 C39 C26 4.45(15)
C37 C38 C39 C34 -1.5(2)
C40 C38 C39 C34 177.72(12)
C37 C38 C39 C26 179.86(12)
C40 C38 C39 C26 -0.9(2)
C27 C26 C39 C34 -179.31(12)
O25 C26 C39 C34 0.59(15)
C27 C26 C39 C38 -0.5(2)
O25 C26 C39 C38 179.37(12)
C27 C28 C40 C38 -0.3(2)
C29 C28 C40 C38 -179.60(12)
C39 C38 C40 C28 1.2(2)
C37 C38 C40 C28 -179.66(14)
